data_1526471
loop_
_publ_author_name
'Schaak, R.E.'
'Mallouk, T.E.'

_publ_section_title
;
 Synthesis, proton exchange, and topochemical dehydration of new
 Ruddlesden-Popper tantalates and titanotantalates
;
_journal_name_full 'Journal of Solid State Chemistry'
_journal_page_first 46
_journal_page_last 54
_journal_volume 155
_journal_year 2000
_chemical_formula_sum 'H0.36 K2.06 La0.93 O10.18 Sr0.8 Ta1.03 Ti2.06'
_chemical_name_systematic 'K2.06 Sr0.8 La0.93 Ti2.06 Ta1.03 O10 (H2 O)0.18'
_space_group_IT_number 123
_symmetry_space_group_name_Hall '-P 4 2'
_symmetry_space_group_name_H-M 'P 4/m m m'
_cell_angle_alpha 90
_cell_angle_beta 90
_cell_angle_gamma 90
_cell_formula_units_Z 1
_cell_length_a 3.9028
_cell_length_b 3.9028
_cell_length_c 16.896
_cell_volume 257.357
_citation_journal_id_ASTM JSSCBI
_cod_data_source_file Schaak_JSSCBI_2000_76.cif
_cod_data_source_block H0.36K2.06La0.93O10.18Sr0.8Ta1.03Ti2.06
_cod_original_cell_volume 257.3573
_cod_database_code 1526471

loop_
_symmetry_equiv_pos_as_xyz
x,y,z
-y,x,z
-x,-y,z
y,-x,z
x,-y,-z
y,x,-z
-x,y,-z
-y,-x,-z
-x,-y,-z
y,-x,-z
x,y,-z
-y,x,-z
-x,y,z
-y,-x,z
x,-y,z
y,x,z

loop_
_atom_site_label
_atom_site_type_symbol
_atom_site_fract_x
_atom_site_fract_y
_atom_site_fract_z
_atom_site_occupancy
_atom_site_U_iso_or_equiv
O3 O-2 0 0.5 0.222 1.04 0.0
O4 O-2 0 0 0.356 0.91 0.0
O2 O-2 0 0 0.108 0.95 0.0
Ti1 Ti+4 0 0 0 0.5 0.0
Ta2 Ta+5 0 0 0.2485 0.358 0.0
Ta1 Ta+5 0 0 0 0.313 0.0
K1 K+1 0.5 0.5 0.38 1.03 0.0
La1 La+3 0.5 0.5 0.1198 0.466 0.0
Sr1 Sr+2 0.5 0.5 0.1198 0.4 0.0
O1 O-2 0 0.5 0 1.15 0.0
Ti2 Ti+4 0 0 0.2485 0.78 0.0
